data_1507032
loop_
_publ_author_name
'Hong, Bor-Cherng'
'Wu, Jian-Lin'
'Gupta, Arun Kumar'
'Hallur, Mahanandeesha Siddappa'
'Liao, Ju-Hsiou'

_publ_section_title
;
 Azadiene Diels-Alder cycloaddition of fulvenes: a facile approach
 to the [1]pyrindine system
;
_journal_coden_ASTM ORLEF7
_journal_issue 20
_journal_name_full 'Organic Letters'
_journal_page_first 3453
_journal_page_last 3456
_journal_paper_doi 10.1021/ol048762c
_journal_volume 6
_journal_year 2004
_chemical_formula_sum 'C34 H27 Br2 N O2 S'
_chemical_formula_weight 673.45
_space_group_IT_number 14
_symmetry_space_group_name_Hall '-P 2yn'
_symmetry_space_group_name_H-M 'P 1 21/n 1'
_atom_sites_solution_hydrogens geom
_atom_sites_solution_primary direct
_atom_sites_solution_secondary difmap
_audit_creation_method SHELXL-97
_cell_angle_alpha 90.00
_cell_angle_beta 110.9240(10)
_cell_angle_gamma 90.00
_cell_formula_units_Z 4
_cell_length_a 17.5841(15)
_cell_length_b 9.7852(8)
_cell_length_c 18.2955(15)
_cell_measurement_temperature 298(2)
_cell_volume 2940.4(4)
_computing_structure_refinement 'SHELXL-97 (Sheldrick, 1997)'
_computing_structure_solution 'SHELXS-97 (Sheldrick, 1990)'
_diffrn_ambient_temperature 298(2)
_diffrn_measured_fraction_theta_full 0.980
_diffrn_measured_fraction_theta_max 0.980
_diffrn_radiation_monochromator graphite
_diffrn_radiation_source 'fine-focus sealed tube'
_diffrn_radiation_type MoK\a
_diffrn_radiation_wavelength 0.71073
_diffrn_reflns_av_R_equivalents 0.0193
_diffrn_reflns_av_sigmaI/netI 0.0187
_diffrn_reflns_limit_h_max 23
_diffrn_reflns_limit_h_min -23
_diffrn_reflns_limit_k_max 12
_diffrn_reflns_limit_k_min -12
_diffrn_reflns_limit_l_max 24
_diffrn_reflns_limit_l_min -24
_diffrn_reflns_number 34131
_diffrn_reflns_theta_full 28.29
_diffrn_reflns_theta_max 28.29
_diffrn_reflns_theta_min 2.00
_exptl_absorpt_coefficient_mu 2.860
_exptl_absorpt_correction_T_max 0.4033
_exptl_absorpt_correction_T_min 0.3266
_exptl_crystal_density_diffrn 1.521
_exptl_crystal_density_method 'not measured'
_exptl_crystal_F_000 1360
_exptl_crystal_size_max 0.50
_exptl_crystal_size_mid 0.48
_exptl_crystal_size_min 0.39
_refine_diff_density_max 1.617
_refine_diff_density_min -1.139
_refine_diff_density_rms 0.069
_refine_ls_extinction_method none
_refine_ls_goodness_of_fit_ref 1.039
_refine_ls_hydrogen_treatment mixed
_refine_ls_matrix_type full
_refine_ls_number_parameters 362
_refine_ls_number_reflns 7166
_refine_ls_number_restraints 0
_refine_ls_restrained_S_all 1.039
_refine_ls_R_factor_all 0.0611
_refine_ls_R_factor_gt 0.0457
_refine_ls_shift/su_max 0.001
_refine_ls_shift/su_mean 0.000
_refine_ls_structure_factor_coef Fsqd
_refine_ls_weighting_details 'calc w=1/[\s^2^(Fo^2^)+(0.0695P)^2^+2.0703P] where P=(Fo^2^+2Fc^2^)/3'
_refine_ls_weighting_scheme calc
_refine_ls_wR_factor_gt 0.1250
_refine_ls_wR_factor_ref 0.1357
_reflns_number_gt 5487
_reflns_number_total 7166
_reflns_threshold_expression >2sigma(I)
_cod_data_source_file ol048762csi20040629_083838.cif
_cod_data_source_block jlw912
_cod_depositor_comments
;
 Updated bibliographic information.

 Antanas Vaitkus,
 2019-09-20
;
_cod_database_code 1507032

loop_
_symmetry_equiv_pos_as_xyz
'x, y, z'
'-x+1/2, y+1/2, -z+1/2'
'-x, -y, -z'
'x-1/2, -y-1/2, z-1/2'

loop_
_atom_site_label
_atom_site_type_symbol
_atom_site_fract_x
_atom_site_fract_y
_atom_site_fract_z
_atom_site_U_iso_or_equiv
_atom_site_adp_type
_atom_site_occupancy
_atom_site_symmetry_multiplicity
_atom_site_calc_flag
_atom_site_refinement_flags
Br1 Br 0.31544(2) 0.41485(4) 0.07614(2) 0.07071(14) Uani 1 1 d .
Br2 Br 0.74313(3) 0.49091(5) 0.63802(2) 0.09765(19) Uani 1 1 d .
S1 S 0.73849(4) 1.33898(7) 0.30753(4) 0.04630(17) Uani 1 1 d .
N1 N 0.67316(13) 1.2499(2) 0.33574(13) 0.0407(5) Uani 1 1 d .
O1 O 0.72353(14) 1.4797(2) 0.31814(15) 0.0618(6) Uani 1 1 d .
O2 O 0.73012(14) 1.2893(2) 0.23170(12) 0.0587(5) Uani 1 1 d .
C1 C 0.83618(16) 1.2986(3) 0.37438(17) 0.0460(6) Uani 1 1 d .
C2 C 0.8694(2) 1.3754(4) 0.4416(2) 0.0637(8) Uani 1 1 d .
H2 H 0.8404 1.4483 0.4512 0.076 Uiso 1 1 calc R
C3 C 0.9452(2) 1.3444(4) 0.4942(2) 0.0702(9) Uani 1 1 d .
H3 H 0.9669 1.3965 0.5395 0.084 Uiso 1 1 calc R
C4 C 0.98995(19) 1.2376(4) 0.48132(19) 0.0592(7) Uani 1 1 d .
C5 C 0.9556(2) 1.1619(4) 0.4139(2) 0.0635(8) Uani 1 1 d .
H5 H 0.9848 1.0892 0.4044 0.076 Uiso 1 1 calc R
C6 C 0.87899(18) 1.1904(3) 0.35990(18) 0.0546(7) Uani 1 1 d .
H6 H 0.8570 1.1378 0.3149 0.066 Uiso 1 1 calc R
C7 C 1.0744(2) 1.2048(5) 0.5385(2) 0.0825(11) Uani 1 1 d .
H7A H 1.1049 1.2879 0.5544 0.124 Uiso 1 1 calc R
H7B H 1.1016 1.1457 0.5139 0.124 Uiso 1 1 calc R
H7C H 1.0702 1.1601 0.5836 0.124 Uiso 1 1 calc R
C8 C 0.66858(16) 1.2860(3) 0.40853(16) 0.0444(6) Uani 1 1 d .
H8 H 0.6905 1.3695 0.4303 0.053 Uiso 1 1 calc R
C9 C 0.63506(16) 1.2085(3) 0.44761(16) 0.0452(6) Uani 1 1 d .
H9 H 0.6364 1.2383 0.4963 0.054 Uiso 1 1 calc R
C10 C 0.59499(16) 1.0746(3) 0.41740(14) 0.0411(5) Uani 1 1 d .
H10 H 0.6054 1.0145 0.4628 0.049 Uiso 1 1 calc R
C11 C 0.63689(15) 1.0070(2) 0.36374(14) 0.0376(5) Uani 1 1 d .
H11 H 0.6864 0.9597 0.3967 0.045 Uiso 1 1 calc R
C12 C 0.65886(16) 1.1064(2) 0.30830(15) 0.0396(5) Uani 1 1 d .
H12 H 0.7089 1.0728 0.3024 0.047 Uiso 1 1 calc R
C13 C 0.59086(18) 1.0873(3) 0.23175(16) 0.0474(6) Uani 1 1 d .
H13 H 0.5785 1.1481 0.1901 0.057 Uiso 1 1 calc R
C14 C 0.55043(18) 0.9732(3) 0.23066(15) 0.0457(6) Uani 1 1 d .
H14 H 0.5083 0.9403 0.1872 0.055 Uiso 1 1 calc R
C15 C 0.58078(15) 0.9049(2) 0.30714(14) 0.0381(5) Uani 1 1 d .
C16 C 0.50301(17) 1.0920(3) 0.38036(15) 0.0465(6) Uani 1 1 d .
C17 C 0.4683(2) 1.2050(4) 0.33556(19) 0.0660(9) Uani 1 1 d .
H17 H 0.5017 1.2715 0.3265 0.079 Uiso 1 1 calc R
C18 C 0.3842(2) 1.2208(6) 0.3038(2) 0.0886(14) Uani 1 1 d .
H18 H 0.3619 1.2973 0.2736 0.106 Uiso 1 1 calc R
C19 C 0.3343(2) 1.1239(7) 0.3168(2) 0.0942(16) Uani 1 1 d .
H19 H 0.2780 1.1343 0.2955 0.113 Uiso 1 1 calc R
C20 C 0.3674(3) 1.0128(7) 0.3611(3) 0.0975(17) Uani 1 1 d .
H20 H 0.3332 0.9473 0.3698 0.117 Uiso 1 1 calc R
C21 C 0.4526(2) 0.9944(4) 0.3942(2) 0.0671(9) Uani 1 1 d .
H21 H 0.4745 0.9181 0.4248 0.080 Uiso 1 1 calc R
C22 C 0.56294(14) 0.7775(3) 0.32422(14) 0.0390(5) Uani 1 1 d .
C23 C 0.50072(15) 0.6896(2) 0.26703(14) 0.0385(5) Uani 1 1 d .
C24 C 0.42382(15) 0.7388(3) 0.22106(16) 0.0442(6) Uani 1 1 d .
H24 H 0.4096 0.8281 0.2281 0.053 Uiso 1 1 calc R
C25 C 0.36855(16) 0.6575(3) 0.16534(17) 0.0488(6) Uani 1 1 d .
H25 H 0.3179 0.6919 0.1347 0.059 Uiso 1 1 calc R
C26 C 0.38942(16) 0.5244(3) 0.15566(16) 0.0472(6) Uani 1 1 d .
C27 C 0.46324(17) 0.4710(3) 0.20230(17) 0.0481(6) Uani 1 1 d .
H27 H 0.4760 0.3804 0.1965 0.058 Uiso 1 1 calc R
C28 C 0.60677(16) 0.7131(3) 0.40188(14) 0.0424(5) Uani 1 1 d .
C29 C 0.69124(17) 0.7015(3) 0.43040(16) 0.0465(6) Uani 1 1 d .
H29 H 0.7210 0.7372 0.4018 0.056 Uiso 1 1 calc R
C30 C 0.7311(2) 0.6370(3) 0.50127(17) 0.0557(7) Uani 1 1 d .
H30 H 0.7876 0.6303 0.5204 0.067 Uiso 1 1 calc R
C31 C 0.6876(2) 0.5835(3) 0.54285(17) 0.0615(9) Uani 1 1 d .
C32 C 0.6039(2) 0.5929(3) 0.51603(18) 0.0660(9) Uani 1 1 d .
H32 H 0.5747 0.5569 0.5450 0.079 Uiso 1 1 calc R
C33 C 0.5640(2) 0.6572(3) 0.44493(17) 0.0566(7) Uani 1 1 d .
H33 H 0.5075 0.6628 0.4260 0.068 Uiso 1 1 calc R
C34 C 0.51828(16) 0.5531(3) 0.25783(16) 0.0444(6) Uani 1 1 d .
H34 H 0.5679 0.5167 0.2896 0.053 Uiso 1 1 calc R

loop_
_atom_site_aniso_label
_atom_site_aniso_U_11
_atom_site_aniso_U_22
_atom_site_aniso_U_33
_atom_site_aniso_U_23
_atom_site_aniso_U_13
_atom_site_aniso_U_12
Br1 0.0559(2) 0.0792(3) 0.0649(2) -0.02284(17) 0.00669(15) -0.02048(16)
Br2 0.1307(4) 0.0759(3) 0.0526(2) 0.02309(18) -0.0084(2) 0.0028(2)
S1 0.0494(4) 0.0369(3) 0.0538(4) 0.0048(3) 0.0199(3) -0.0060(3)
N1 0.0434(11) 0.0322(10) 0.0479(12) -0.0015(9) 0.0180(9) -0.0053(8)
O1 0.0631(13) 0.0371(10) 0.0851(16) 0.0091(10) 0.0265(12) -0.0028(9)
O2 0.0654(13) 0.0637(13) 0.0499(11) 0.0072(10) 0.0242(10) -0.0098(10)
C1 0.0459(14) 0.0417(13) 0.0546(15) -0.0031(11) 0.0233(12) -0.0068(11)
C2 0.0590(18) 0.0564(17) 0.074(2) -0.0226(16) 0.0209(16) -0.0016(15)
C3 0.0610(19) 0.076(2) 0.069(2) -0.0284(18) 0.0184(16) -0.0056(17)
C4 0.0497(16) 0.072(2) 0.0579(17) -0.0030(15) 0.0217(14) -0.0039(15)
C5 0.0539(17) 0.070(2) 0.069(2) -0.0130(16) 0.0254(15) 0.0057(15)
C6 0.0517(16) 0.0599(17) 0.0540(16) -0.0124(14) 0.0210(13) -0.0013(13)
C7 0.062(2) 0.104(3) 0.073(2) -0.009(2) 0.0137(18) 0.006(2)
C8 0.0461(13) 0.0374(12) 0.0482(14) -0.0080(11) 0.0150(11) -0.0038(11)
C9 0.0482(14) 0.0470(14) 0.0391(13) -0.0074(11) 0.0140(11) -0.0022(11)
C10 0.0471(13) 0.0423(13) 0.0324(11) 0.0025(9) 0.0123(10) -0.0049(10)
C11 0.0419(12) 0.0332(11) 0.0345(11) 0.0021(9) 0.0098(10) -0.0026(9)
C12 0.0446(13) 0.0328(11) 0.0432(13) -0.0009(10) 0.0180(11) -0.0019(10)
C13 0.0632(17) 0.0401(13) 0.0370(13) 0.0038(10) 0.0155(12) -0.0061(12)
C14 0.0555(15) 0.0421(14) 0.0342(12) 0.0013(10) 0.0095(11) -0.0047(11)
C15 0.0406(12) 0.0370(12) 0.0340(11) 0.0003(9) 0.0100(9) -0.0024(10)
C16 0.0455(14) 0.0620(17) 0.0349(12) -0.0075(11) 0.0178(11) -0.0075(12)
C17 0.0515(17) 0.091(2) 0.0548(18) 0.0111(17) 0.0177(14) 0.0073(17)
C18 0.056(2) 0.144(4) 0.060(2) 0.002(2) 0.0131(17) 0.026(2)
C19 0.0441(18) 0.181(5) 0.056(2) -0.037(3) 0.0165(16) -0.001(3)
C20 0.068(2) 0.153(5) 0.088(3) -0.049(3) 0.048(2) -0.048(3)
C21 0.0623(19) 0.088(3) 0.0608(19) -0.0151(17) 0.0337(16) -0.0220(17)
C22 0.0390(12) 0.0379(12) 0.0361(12) 0.0019(9) 0.0087(10) -0.0023(10)
C23 0.0372(12) 0.0372(12) 0.0378(12) 0.0046(9) 0.0095(10) -0.0026(9)
C24 0.0400(12) 0.0406(13) 0.0484(14) 0.0036(11) 0.0115(11) 0.0001(10)
C25 0.0355(12) 0.0560(16) 0.0487(14) 0.0056(12) 0.0074(11) -0.0013(11)
C26 0.0405(13) 0.0522(15) 0.0447(14) -0.0046(12) 0.0100(11) -0.0144(11)
C27 0.0489(14) 0.0370(13) 0.0526(15) -0.0013(11) 0.0110(12) -0.0032(11)
C28 0.0496(14) 0.0330(11) 0.0369(12) 0.0008(9) 0.0062(10) -0.0057(10)
C29 0.0507(15) 0.0368(13) 0.0445(14) -0.0011(10) 0.0077(12) 0.0015(11)
C30 0.0620(17) 0.0415(14) 0.0478(15) -0.0044(12) 0.0004(13) 0.0061(13)
C31 0.085(2) 0.0415(15) 0.0376(14) 0.0028(11) -0.0034(14) -0.0016(14)
C32 0.087(2) 0.0594(19) 0.0440(16) 0.0105(13) 0.0142(16) -0.0194(17)
C33 0.0564(16) 0.0570(17) 0.0476(15) 0.0107(13) 0.0077(13) -0.0144(14)
C34 0.0417(13) 0.0388(13) 0.0447(13) 0.0047(11) 0.0056(11) -0.0003(10)

loop_
_atom_type_symbol
_atom_type_description
_atom_type_scat_dispersion_real
_atom_type_scat_dispersion_imag
_atom_type_scat_source
C C 0.0033 0.0016 'International Tables Vol C Tables 4.2.6.8 and 6.1.1.4'
H H 0.0000 0.0000 'International Tables Vol C Tables 4.2.6.8 and 6.1.1.4'
N N 0.0061 0.0033 'International Tables Vol C Tables 4.2.6.8 and 6.1.1.4'
O O 0.0106 0.0060 'International Tables Vol C Tables 4.2.6.8 and 6.1.1.4'
S S 0.1246 0.1234 'International Tables Vol C Tables 4.2.6.8 and 6.1.1.4'
Br Br -0.2901 2.4595 'International Tables Vol C Tables 4.2.6.8 and 6.1.1.4'

loop_
_geom_angle_atom_site_label_1
_geom_angle_atom_site_label_2
_geom_angle_atom_site_label_3
_geom_angle
O1 S1 O2 120.03(15)
O1 S1 N1 106.35(12)
O2 S1 N1 106.28(12)
O1 S1 C1 107.65(14)
O2 S1 C1 109.58(14)
N1 S1 C1 106.10(12)
C8 N1 C12 119.9(2)
C8 N1 S1 116.18(17)
C12 N1 S1 116.32(17)
C6 C1 C2 120.2(3)
C6 C1 S1 120.2(2)
C2 C1 S1 119.6(2)
C3 C2 C1 120.1(3)
C2 C3 C4 121.2(3)
C5 C4 C3 117.7(3)
C5 C4 C7 120.9(3)
C3 C4 C7 121.4(3)
C4 C5 C6 122.3(3)
C1 C6 C5 118.4(3)
C9 C8 N1 123.8(2)
C8 C9 C10 123.1(2)
C9 C10 C16 110.5(2)
C9 C10 C11 109.6(2)
C16 C10 C11 115.5(2)
C15 C11 C12 102.66(19)
C15 C11 C10 111.5(2)
C12 C11 C10 115.3(2)
N1 C12 C13 114.7(2)
N1 C12 C11 115.1(2)
C13 C12 C11 103.4(2)
C14 C13 C12 111.5(2)
C13 C14 C15 111.1(2)
C22 C15 C14 127.3(2)
C22 C15 C11 126.7(2)
C14 C15 C11 106.1(2)
C17 C16 C21 118.9(3)
C17 C16 C10 121.8(3)
C21 C16 C10 119.2(3)
C16 C17 C18 121.1(4)
C19 C18 C17 120.1(5)
C20 C19 C18 119.6(4)
C19 C20 C21 121.4(4)
C16 C21 C20 118.9(4)
C15 C22 C23 123.0(2)
C15 C22 C28 121.8(2)
C23 C22 C28 115.2(2)
C34 C23 C24 117.7(2)
C34 C23 C22 120.0(2)
C24 C23 C22 122.3(2)
C25 C24 C23 121.3(3)
C26 C25 C24 119.2(2)
C27 C26 C25 120.9(2)
C27 C26 Br1 119.8(2)
C25 C26 Br1 119.3(2)
C26 C27 C34 119.5(3)
C33 C28 C29 118.6(2)
C33 C28 C22 120.6(2)
C29 C28 C22 120.7(2)
C30 C29 C28 120.2(3)
C31 C30 C29 120.0(3)
C30 C31 C32 121.1(3)
C30 C31 Br2 119.3(3)
C32 C31 Br2 119.6(3)
C31 C32 C33 118.8(3)
C28 C33 C32 121.2(3)
C27 C34 C23 121.2(2)

loop_
_geom_bond_atom_site_label_1
_geom_bond_atom_site_label_2
_geom_bond_distance
Br1 C26 1.899(3)
Br2 C31 1.895(3)
S1 O1 1.428(2)
S1 O2 1.427(2)
S1 N1 1.664(2)
S1 C1 1.761(3)
N1 C8 1.408(3)
N1 C12 1.483(3)
C1 C6 1.379(4)
C1 C2 1.381(4)
C2 C3 1.370(5)
C3 C4 1.379(5)
C4 C5 1.379(5)
C4 C7 1.514(5)
C5 C6 1.385(4)
C8 C9 1.317(4)
C9 C10 1.497(4)
C10 C16 1.524(4)
C10 C11 1.569(4)
C11 C15 1.521(3)
C11 C12 1.550(3)
C12 C13 1.493(4)
C13 C14 1.320(4)
C14 C15 1.468(3)
C15 C22 1.349(3)
C16 C17 1.381(5)
C16 C21 1.387(4)
C17 C18 1.391(5)
C18 C19 1.370(7)
C19 C20 1.357(8)
C20 C21 1.413(6)
C22 C23 1.488(3)
C22 C28 1.493(3)
C23 C34 1.395(4)
C23 C24 1.398(3)
C24 C25 1.382(4)
C25 C26 1.381(4)
C26 C27 1.377(4)
C27 C34 1.383(4)
C28 C33 1.380(4)
C28 C29 1.392(4)
C29 C30 1.386(4)
C30 C31 1.362(5)
C31 C32 1.378(5)
C32 C33 1.389(4)
